data_2007534
loop_
_publ_author_name
'Berger, Bernd'
'Bolte, Michael'

_publ_section_title
(2<i>R</i>,3<i>S</i>)-3-Phenyl-2-[(2<i>S</i>,4<i>S</i>)-4-phenyl-3-tosyl-1,3-oxazolidin-2-yl]cyclopentanone
_journal_issue 8
_journal_name_full 'Acta Crystallographica Section C'
_journal_page_first 1106
_journal_page_last 1107
_journal_paper_doi 10.1107/S0108270198002169
_journal_volume 54
_journal_year 1998
_chemical_formula_moiety 'C27 H27 N O4 S'
_chemical_formula_sum 'C27 H27 N O4 S'
_chemical_formula_weight 461.56
_chemical_name_systematic
;
(2R,3S)-3-Phenyl-2-[(2S,4S)-4-phenyl-3-tosyl-1,3-oxazolidin-2-yl]
cyclopentanone
;
_space_group_IT_number 4
_symmetry_cell_setting monoclinic
_symmetry_space_group_name_Hall 'P 2yb'
_symmetry_space_group_name_H-M 'P 1 21 1'
_audit_creation_method SHELXL
_cell_angle_alpha 90.00
_cell_angle_beta 99.110(10)
_cell_angle_gamma 90.00
_cell_formula_units_Z 2
_cell_length_a 9.783(2)
_cell_length_b 11.9100(10)
_cell_length_c 10.395(2)
_cell_measurement_reflns_used 25
_cell_measurement_temperature 293(2)
_cell_measurement_theta_max 40
_cell_measurement_theta_min 30
_cell_volume 1195.9(4)
_computing_cell_refinement SDP
_computing_data_collection 'SDP (Enraf-Nonius, 1985)'
_computing_data_reduction SDP
_computing_molecular_graphics 'XP in SHELXTL-Plus (Sheldrick, 1991)'
_computing_structure_refinement 'SHELXL96 (Sheldrick, 1996)'
_computing_structure_solution 'SHELXS96 (Sheldrick, 1990)'
_diffrn_ambient_temperature 293
_diffrn_measurement_device 'Enraf-Nonius CAD4 4-circle'
_diffrn_measurement_method \w
_diffrn_radiation_monochromator 'highly oriented graphite crystal'
_diffrn_radiation_source 'fine-focus sealed tube'
_diffrn_radiation_type CuK\a
_diffrn_radiation_wavelength 1.5418
_diffrn_reflns_av_R_equivalents 0.031
_diffrn_reflns_av_sigmaI/netI 0.012
_diffrn_reflns_limit_h_max 10
_diffrn_reflns_limit_h_min -10
_diffrn_reflns_limit_k_max 6
_diffrn_reflns_limit_k_min -13
_diffrn_reflns_limit_l_max 0
_diffrn_reflns_limit_l_min -11
_diffrn_reflns_number 3009
_diffrn_reflns_theta_max 59.90
_diffrn_reflns_theta_min 4.31
_diffrn_standards_decay_% 1.0
_diffrn_standards_interval_time 92
_diffrn_standards_number 3
_exptl_absorpt_coefficient_mu 1.472
_exptl_absorpt_correction_T_max 0.745
_exptl_absorpt_correction_T_min 0.702
_exptl_absorpt_correction_type 'empirical, measuring nine \y scans (North et al., 1968)'
_exptl_crystal_colour colourless
_exptl_crystal_density_diffrn 1.282
_exptl_crystal_description 'transparent block'
_exptl_crystal_F_000 488
_exptl_crystal_size_max 0.40
_exptl_crystal_size_mid 0.40
_exptl_crystal_size_min 0.20
_refine_diff_density_max 0.319
_refine_diff_density_min -0.224
_refine_ls_abs_structure_details 'Flack (1983)'
_refine_ls_abs_structure_Flack -0.004(17)
_refine_ls_extinction_coef 0.0102(6)
_refine_ls_extinction_method SHELXL96
_refine_ls_goodness_of_fit_all 1.071
_refine_ls_goodness_of_fit_obs 1.073
_refine_ls_hydrogen_treatment 'H atoms: see text'
_refine_ls_matrix_type full
_refine_ls_number_parameters 300
_refine_ls_number_reflns 2837
_refine_ls_number_restraints 1
_refine_ls_restrained_S_all 1.071
_refine_ls_restrained_S_obs 1.073
_refine_ls_R_factor_all 0.032
_refine_ls_R_factor_obs .032
_refine_ls_shift/esd_max 0.001
_refine_ls_shift/esd_mean 0.000
_refine_ls_structure_factor_coef Fsqd
_refine_ls_weighting_details 'w = 1/[\s^2^(Fo^2^)+(0.0557P)^2^+0.2002P] where P=(Fo^2^+2Fc^2^)/3'
_refine_ls_weighting_scheme calc
_refine_ls_wR_factor_all 0.086
_refine_ls_wR_factor_obs .086
_reflns_number_observed 2813
_reflns_number_total 2837
_reflns_observed_criterion >2sigma(I)
_cod_data_source_file jz1271.cif
_cod_data_source_block hobb1
_cod_depositor_comments
;
The following automatic conversions were performed:
'_symmetry_cell_setting' value 'Monoclinic' changed to 'monoclinic'
according to '/home/saulius/struct/CIF-dictionaries/cif_core.dic'
dictionary named 'cif_core.dic' version 2.4.1 from 2010-06-29.

Automatic conversion script
Id: cif_fix_enum 1527 2010-12-29 10:47:43Z saulius 

The following automatic conversions were performed:

'_refine_ls_weighting_scheme' value 'calc w =
1/[\s^2^(Fo^2^)+(0.0557P)^2^+0.2002P] where P=(Fo^2^+2Fc^2^)/3' was
changed to 'calc'. New tag '_refine_ls_weighting_details' was
created. The value of the new tag was set to 'w =
1/[\s^2^(Fo^2^)+(0.0557P)^2^+0.2002P] where P=(Fo^2^+2Fc^2^)/3'.

Automatic conversion script
Id: cif_fix_values 3143 2015-03-26 13:38:13Z robertas 
;
_cod_original_sg_symbol_Hall 'P 2y1'
_cod_original_sg_symbol_H-M 'P 21'
_cod_database_code 2007534

loop_
_symmetry_equiv_pos_as_xyz
'x, y, z'
'-x, y+1/2, -z'

loop_
_atom_site_aniso_label
_atom_site_aniso_U_11
_atom_site_aniso_U_22
_atom_site_aniso_U_33
_atom_site_aniso_U_12
_atom_site_aniso_U_13
_atom_site_aniso_U_23
O1 .1225(18) .0775(16) .0535(10) .0357(14) -.0155(11) -.0095(10)
C2 .0668(14) .0481(16) .0461(12) -.0012(12) .0042(10) -.0041(11)
N3 .0552(10) .0430(12) .0473(9) -.0026(9) .0033(8) -.0015(9)
C4 .0600(13) .0440(15) .0565(13) -.0020(11) .0010(11) .0013(12)
C5 .0672(14) .076(2) .0530(12) .0070(18) -.0050(11) -.0074(16)
C21 .0477(11) .0469(15) .0491(11) -.0001(11) .0041(9) -.0054(12)
C22 .0514(13) .0523(17) .0686(16) -.0053(12) .0060(11) -.0038(13)
O221 .0672(11) .0727(16) .1300(19) -.0139(11) .0422(13) -.0229(14)
C23 .0738(16) .0583(19) .0805(18) -.0182(15) .0092(14) -.0150(16)
C24 .0765(17) .0491(17) .0761(17) -.0047(14) .0115(13) -.0176(15)
C25 .0561(12) .0557(17) .0461(12) .0015(12) .0014(9) -.0055(12)
C251 .0652(13) .0511(17) .0475(12) .0020(12) .0090(10) -.0059(11)
C252 .0827(17) .061(2) .0595(15) .0090(16) .0110(13) .0019(15)
C253 .096(2) .068(2) .086(2) -.0020(18) .0386(18) .0095(17)
C254 .0731(18) .101(3) .095(2) -.017(2) .0266(17) -.009(2)
C255 .0600(16) .150(4) .077(2) -.007(2) .0082(14) .001(2)
C256 .0628(15) .113(3) .0578(16) .0010(17) .0083(12) .0105(17)
S3 .0587(3) .0512(4) .0450(3) -.0048(3) -.0006(2) .0015(3)
O31 .0724(11) .0570(13) .0760(12) .0081(10) -.0120(9) .0093(10)
O32 .0814(11) .0743(15) .0429(8) -.0154(10) .0101(8) -.0039(9)
C31 .0499(12) .0519(16) .0460(11) -.0056(12) -.0008(9) -.0030(11)
C32 .0582(13) .0613(19) .0638(14) .0002(13) .0105(12) -.0111(14)
C33 .0570(14) .096(3) .0533(14) -.0066(16) .0152(11) -.0107(16)
C34 .0589(14) .074(2) .0498(13) -.0117(15) .0025(11) .0019(14)
C341 .098(2) .097(3) .0748(19) -.028(2) .0175(17) .010(2)
C35 .0675(15) .0545(18) .0623(15) -.0090(14) .0071(12) -.0049(13)
C36 .0575(13) .0565(18) .0546(13) -.0051(13) .0135(11) -.0060(12)
C41 .0616(14) .0503(16) .0531(13) .0059(12) -.0035(11) -.0073(12)
C42 .0688(15) .063(2) .0861(18) .0009(16) .0205(13) -.0140(17)
C43 .0790(18) .100(3) .095(2) .001(2) .0294(16) -.018(2)
C44 .081(2) .126(4) .0714(19) .035(2) .0098(16) -.021(2)
C45 .121(3) .081(3) .083(2) .037(3) .010(2) -.022(2)
C46 .106(2) .0526(19) .0691(17) .0111(17) .0004(16) -.0102(15)

loop_
_atom_site_label
_atom_site_fract_x
_atom_site_fract_y
_atom_site_fract_z
_atom_site_U_iso_or_equiv
_atom_site_thermal_displace_type
_atom_site_calc_flag
_atom_site_refinement_flags
_atom_site_occupancy
_atom_site_disorder_group
_atom_site_type_symbol
O1 .6660(3) .5594(2) .89540(19) .0877(8) Uani d . 1 . O
C2 .5644(3) .5954(2) .7941(2) .0542(6) Uani d . 1 . C
H2 .4749 .5681 .8121 .065 Uiso calc R 1 . H
N3 .59454(19) .53696(17) .67419(18) .0490(5) Uani d . 1 . N
C4 .7002(3) .4486(2) .7161(2) .0544(6) Uani d . 1 . C
H4 .6531 .3782 .7306 .065 Uiso calc R 1 . H
C5 .7669(3) .4965(3) .8473(2) .0671(7) Uani d . 1 . C
H5A .7995 .4362 .9071 .080 Uiso calc R 1 . H
H5B .8451 .5437 .8365 .080 Uiso calc R 1 . H
C21 .5559(2) .7214(2) .7834(2) .0483(5) Uani d . 1 . C
H21 .4855 .7397 .7084 .058 Uiso calc R 1 . H
C22 .6871(3) .7846(2) .7678(3) .0578(7) Uani d . 1 . C
O221 .7793(2) .7517(2) .7143(2) .0871(7) Uani d . 1 . O
C23 .6844(3) .8983(3) .8330(3) .0712(8) Uani d . 1 . C
H23A .7618 .9058 .9034 .085 Uiso calc R 1 . H
H23B .6892 .9582 .7707 .085 Uiso calc R 1 . H
C24 .5487(3) .9024(3) .8849(3) .0673(7) Uani d . 1 . C
H24A .4775 .9383 .8230 .081 Uiso calc R 1 . H
H24B .5587 .9430 .9668 .081 Uiso calc R 1 . H
C25 .5130(3) .7777(2) .9044(2) .0534(6) Uani d . 1 . C
H25 .5756 .7502 .9809 .064 Uiso calc R 1 . H
C251 .3679(3) .7546(2) .9262(2) .0546(6) Uani d . 1 . C
C252 .3409(3) .7059(3) 1.0405(3) .0677(7) Uani d . 1 . C
H252 .4145 .6871 1.1049 .081 Uiso calc R 1 . H
C253 .2076(3) .6845(3) 1.0611(3) .0809(9) Uani d . 1 . C
H253 .1921 .6522 1.1389 .097 Uiso calc R 1 . H
C254 .0981(3) .7110(4) .9667(4) .0885(10) Uani d . 1 . C
H254 .0081 .6959 .9799 .106 Uiso calc R 1 . H
C255 .1217(3) .7598(4) .8532(3) .0959(14) Uani d . 1 . C
H255 .0476 .7796 .7898 .115 Uiso calc R 1 . H
C256 .2555(3) .7794(4) .8328(3) .0779(10) Uani d . 1 . C
H256 .2703 .8103 .7540 .094 Uiso calc R 1 . H
S3 .45966(6) .49993(6) .56744(5) .05259(19) Uani d . 1 . S
O31 .3701(2) .59522(18) .55177(19) .0710(6) Uani d . 1 . O
O32 .51322(19) .45479(18) .45847(15) .0662(5) Uani d . 1 . O
C31 .3736(2) .3910(2) .6370(2) .0501(6) Uani d . 1 . C
C32 .2774(3) .4151(3) .7170(3) .0610(7) Uani d . 1 . C
H32 .2566 .4891 .7348 .073 Uiso calc R 1 . H
C33 .2126(3) .3272(3) .7702(3) .0682(8) Uani d . 1 . C
H33 .1485 .3431 .8249 .082 Uiso calc R 1 . H
C34 .2402(3) .2169(3) .7445(2) .0617(7) Uani d . 1 . C
C341 .1658(4) .1217(4) .8018(3) .0896(11) Uani d . 1 . C
H34A .1947 .1191 .8944 .134 Uiso calc R 1 . H
H34B .1879 .0518 .7640 .134 Uiso calc R 1 . H
H34C .0677 .1340 .7832 .134 Uiso calc R 1 . H
C35 .3354(3) .1948(3) .6638(2) .0618(7) Uani d . 1 . C
H35 .3548 .1207 .6451 .074 Uiso calc R 1 . H
C36 .4025(2) .2798(2) .6103(2) .0557(6) Uani d . 1 . C
H36 .4671 .2632 .5564 .067 Uiso calc R 1 . H
C41 .8012(3) .4277(2) .6238(2) .0563(6) Uani d . 1 . C
C42 .8817(3) .5128(3) .5859(3) .0718(8) Uani d . 1 . C
H42 .8702 .5860 .6136 .086 Uiso calc R 1 . H
C43 .9791(3) .4897(4) .5071(4) .0896(10) Uani d . 1 . C
H43 1.0326 .5475 .4813 .108 Uiso calc R 1 . H
C44 .9973(4) .3819(5) .4667(3) .0932(13) Uani d . 1 . C
H44 1.0651 .3660 .4160 .112 Uiso calc R 1 . H
C45 .9163(4) .2993(4) .5011(4) .0957(12) Uani d . 1 . C
H45 .9265 .2267 .4708 .115 Uiso calc R 1 . H
C46 .8188(4) .3200(3) .5800(3) .0774(9) Uani d . 1 . C
H46 .7648 .2616 .6039 .093 Uiso calc R 1 . H

loop_
_atom_type_symbol
_atom_type_description
_atom_type_scat_dispersion_real
_atom_type_scat_dispersion_imag
_atom_type_scat_source
C C 0.0181 0.0091 'International Tables Vol C Tables 4.2.6.8 and 6.1.1.4'
H H 0.0000 0.0000 'International Tables Vol C Tables 4.2.6.8 and 6.1.1.4'
N N 0.0311 0.0180 'International Tables Vol C Tables 4.2.6.8 and 6.1.1.4'
O O 0.0492 0.0322 'International Tables Vol C Tables 4.2.6.8 and 6.1.1.4'
S S 0.3331 0.5567 'International Tables Vol C Tables 4.2.6.8 and 6.1.1.4'

loop_
_geom_angle_atom_site_label_1
_geom_angle_atom_site_label_2
_geom_angle_atom_site_label_3
_geom_angle
_geom_angle_publ_flag
C5 O1 C2 110.7(2) y
O1 C2 N3 106.0(2) y
O1 C2 C21 112.7(2) ?
N3 C2 C21 114.7(2) ?
C4 N3 C2 107.67(18) y
C4 N3 S3 116.96(16) y
C2 N3 S3 116.36(16) y
N3 C4 C41 115.2(2) ?
N3 C4 C5 100.2(2) y
C41 C4 C5 113.7(2) ?
O1 C5 C4 107.1(2) y
C2 C21 C22 117.7(2) ?
C2 C21 C25 113.1(2) ?
C22 C21 C25 102.4(2) ?
O221 C22 C23 124.6(3) ?
O221 C22 C21 126.7(3) ?
C23 C22 C21 108.7(2) ?
C24 C23 C22 105.5(2) ?
C23 C24 C25 104.2(2) ?
C251 C25 C21 115.5(2) ?
C251 C25 C24 115.8(2) ?
C21 C25 C24 102.4(2) ?
C256 C251 C252 117.0(3) ?
C256 C251 C25 121.6(2) ?
C252 C251 C25 121.4(2) ?
C253 C252 C251 121.6(3) ?
C254 C253 C252 119.9(3) ?
C255 C254 C253 119.7(3) ?
C254 C255 C256 119.9(3) ?
C255 C256 C251 121.8(3) ?
O32 S3 O31 120.33(12) y
O32 S3 N3 106.30(10) y
O31 S3 N3 106.04(12) y
O32 S3 C31 107.92(12) y
O31 S3 C31 107.91(12) y
N3 S3 C31 107.77(10) y
C32 C31 C36 119.8(3) ?
C32 C31 S3 120.6(2) ?
C36 C31 S3 119.58(19) ?
C31 C32 C33 118.8(3) ?
C34 C33 C32 121.9(2) ?
C35 C34 C33 118.3(3) ?
C35 C34 C341 120.7(3) ?
C33 C34 C341 121.0(3) ?
C36 C35 C34 121.4(3) ?
C35 C36 C31 119.8(2) ?
C42 C41 C46 118.8(3) ?
C42 C41 C4 121.5(3) ?
C46 C41 C4 119.6(3) ?
C43 C42 C41 120.2(4) ?
C44 C43 C42 120.3(4) ?
C45 C44 C43 119.5(3) ?
C44 C45 C46 121.4(4) ?
C45 C46 C41 119.8(4) ?

loop_
_geom_bond_atom_site_label_1
_geom_bond_atom_site_label_2
_geom_bond_site_symmetry_2
_geom_bond_distance
_geom_bond_publ_flag
O1 C5 . 1.394(4) y
O1 C2 . 1.396(3) y
C2 N3 . 1.497(3) y
C2 C21 . 1.506(4) ?
N3 C4 . 1.491(3) y
N3 S3 . 1.6441(19) y
C4 C41 . 1.503(4) ?
C4 C5 . 1.525(3) y
C21 C22 . 1.519(4) ?
C21 C25 . 1.541(3) ?
C22 O221 . 1.199(3) ?
C22 C23 . 1.516(4) ?
C23 C24 . 1.511(4) ?
C24 C25 . 1.547(4) ?
C25 C251 . 1.498(4) ?
C251 C256 . 1.379(4) ?
C251 C252 . 1.385(4) ?
C252 C253 . 1.378(4) ?
C253 C254 . 1.370(5) ?
C254 C255 . 1.367(5) ?
C255 C256 . 1.378(4) ?
S3 O32 . 1.4264(19) y
S3 O31 . 1.427(2) y
S3 C31 . 1.762(3) y
C31 C32 . 1.381(3) ?
C31 C36 . 1.391(4) ?
C32 C33 . 1.384(4) ?
C33 C34 . 1.376(5) ?
C34 C35 . 1.374(4) ?
C34 C341 . 1.519(5) ?
C35 C36 . 1.371(4) ?
C41 C42 . 1.379(4) ?
C41 C46 . 1.381(4) ?
C42 C43 . 1.379(4) ?
C43 C44 . 1.372(7) ?
C44 C45 . 1.347(6) ?
C45 C46 . 1.376(5) ?

loop_
_geom_torsion_atom_site_label_1
_geom_torsion_atom_site_label_2
_geom_torsion_atom_site_label_3
_geom_torsion_atom_site_label_4
_geom_torsion
_geom_torsion_publ_flag
C5 O1 C2 N3 8.2(3) y
C5 O1 C2 C21 -118.1(3) ?
O1 C2 N3 C4 11.2(3) y
C21 C2 N3 C4 136.3(2) ?
O1 C2 N3 S3 144.8(2) ?
C21 C2 N3 S3 -90.2(2) ?
C2 N3 C4 C41 -146.1(2) ?
S3 N3 C4 C41 80.7(2) ?
C2 N3 C4 C5 -23.7(3) y
S3 N3 C4 C5 -156.96(18) ?
C2 O1 C5 C4 -24.1(4) y
N3 C4 C5 O1 28.9(3) y
C41 C4 C5 O1 152.3(2) ?
O1 C2 C21 C22 55.9(3) ?
N3 C2 C21 C22 -65.5(3) ?
O1 C2 C21 C25 -63.4(3) ?
N3 C2 C21 C25 175.25(19) ?
C2 C21 C22 O221 31.3(4) ?
C25 C21 C22 O221 156.0(3) ?
C2 C21 C22 C23 -148.1(2) ?
C25 C21 C22 C23 -23.5(3) y
O221 C22 C23 C24 179.4(3) ?
C21 C22 C23 C24 -1.1(3) y
C22 C23 C24 C25 25.4(3) ?
C2 C21 C25 C251 -67.3(3) ?
C22 C21 C25 C251 165.0(2) ?
C2 C21 C25 C24 165.9(2) y
C22 C21 C25 C24 38.3(2) y
C23 C24 C25 C251 -166.5(2) ?
C23 C24 C25 C21 -39.9(3) y
C21 C25 C251 C256 -57.1(4) ?
C24 C25 C251 C256 62.5(4) ?
C21 C25 C251 C252 121.9(3) ?
C24 C25 C251 C252 -118.5(3) ?
C256 C251 C252 C253 -0.9(5) ?
C25 C251 C252 C253 180.0(3) ?
C251 C252 C253 C254 0.4(5) ?
C252 C253 C254 C255 -0.8(6) ?
C253 C254 C255 C256 1.6(7) ?
C254 C255 C256 C251 -2.2(7) ?
C252 C251 C256 C255 1.8(5) ?
C25 C251 C256 C255 -179.1(4) ?
C4 N3 S3 O32 -55.41(19) ?
C2 N3 S3 O32 175.39(18) ?
C4 N3 S3 O31 175.43(17) ?
C2 N3 S3 O31 46.2(2) ?
C4 N3 S3 C31 60.08(19) ?
C2 N3 S3 C31 -69.1(2) ?
O32 S3 C31 C32 -160.29(19) ?
O31 S3 C31 C32 -28.8(2) ?
N3 S3 C31 C32 85.3(2) ?
O32 S3 C31 C36 19.4(2) ?
O31 S3 C31 C36 150.88(19) ?
N3 S3 C31 C36 -95.0(2) ?
C36 C31 C32 C33 0.6(4) ?
S3 C31 C32 C33 -179.68(19) ?
C31 C32 C33 C34 -0.7(4) ?
C32 C33 C34 C35 0.2(4) ?
C32 C33 C34 C341 -178.8(3) ?
C33 C34 C35 C36 0.4(4) ?
C341 C34 C35 C36 179.4(3) ?
C34 C35 C36 C31 -0.4(4) ?
C32 C31 C36 C35 -0.1(4) ?
S3 C31 C36 C35 -179.77(19) ?
N3 C4 C41 C42 56.6(3) ?
C5 C4 C41 C42 -58.1(4) ?
N3 C4 C41 C46 -126.3(3) ?
C5 C4 C41 C46 118.9(3) ?
C46 C41 C42 C43 -0.9(4) ?
C4 C41 C42 C43 176.2(3) ?
C41 C42 C43 C44 -0.5(5) ?
C42 C43 C44 C45 2.1(5) ?
C43 C44 C45 C46 -2.4(6) ?
C44 C45 C46 C41 1.1(5) ?
C42 C41 C46 C45 0.6(4) ?
C4 C41 C46 C45 -176.5(3) ?

loop_
_cod_related_entry_id
_cod_related_entry_database
_cod_related_entry_code
1 ChemSpider 21185853
